data_2222572
loop_
_publ_author_name
'Manivel, P.'
'R. Hathwar, Venkatesha'
'Maiyalagan, T.'
'Krishnakumar, V.'
'Khan, F. Nawaz'

_publ_section_title
;
 1-(3,5-Dimethyl-1<i>H</i>-pyrazol-1-yl)-3-phenylisoquinoline
;
_journal_coeditor_code BT2974
_journal_issue 8
_journal_name_full 'Acta Crystallographica Section E'
_journal_page_first o1798
_journal_paper_doi 10.1107/S1600536809024842
_journal_volume 65
_journal_year 2009
_chemical_formula_iupac 'C20 H17 N3'
_chemical_formula_moiety 'C20 H17 N3'
_chemical_formula_structural 'C20 H17 N3'
_chemical_formula_sum 'C20 H17 N3'
_chemical_formula_weight 299.37
_chemical_name_systematic
;
1-(3,5-Dimethyl-1<i>H</i>-pyrazol-1-yl)-3-phenylisoquinoline
;
_space_group_IT_number 61
_symmetry_cell_setting orthorhombic
_symmetry_space_group_name_Hall '-P 2ac 2ab'
_symmetry_space_group_name_H-M 'P b c a'
_atom_sites_solution_hydrogens geom
_atom_sites_solution_primary direct
_atom_sites_solution_secondary difmap
_cell_angle_alpha 90
_cell_angle_beta 90
_cell_angle_gamma 90
_cell_formula_units_Z 8
_cell_length_a 18.3294(14)
_cell_length_b 8.3139(7)
_cell_length_c 21.6532(17)
_cell_measurement_reflns_used 1248
_cell_measurement_temperature 290(2)
_cell_measurement_theta_max 27.15
_cell_measurement_theta_min 2.18
_cell_volume 3299.7(5)
_computing_cell_refinement 'SAINT (Bruker, 2004)'
_computing_data_collection 'SMART  (Bruker, 2004)'
_computing_data_reduction 'SAINT (Bruker, 2004)'
_computing_molecular_graphics 'CAMERON (Watkin <i>et al.</i>,  1993)'
_computing_publication_material 'PLATON (Spek, 2009)'
_computing_structure_refinement 'SHELXL97 (Sheldrick, 2008)'
_computing_structure_solution 'SHELXS97 (Sheldrick, 2008)'
_diffrn_ambient_temperature 290(2)
_diffrn_measured_fraction_theta_full 1.000
_diffrn_measured_fraction_theta_max 1.000
_diffrn_measurement_device_type 'Bruker SMART CCD area-detector'
_diffrn_measurement_method '\f and \w'
_diffrn_radiation_monochromator graphite
_diffrn_radiation_source 'fine-focus sealed tube'
_diffrn_radiation_type MoK\a
_diffrn_radiation_wavelength 0.71073
_diffrn_reflns_av_R_equivalents 0.0265
_diffrn_reflns_av_sigmaI/netI 0.0173
_diffrn_reflns_limit_h_max 20
_diffrn_reflns_limit_h_min -22
_diffrn_reflns_limit_k_max 10
_diffrn_reflns_limit_k_min -10
_diffrn_reflns_limit_l_max 24
_diffrn_reflns_limit_l_min -26
_diffrn_reflns_number 22808
_diffrn_reflns_reduction_process
;
;
_diffrn_reflns_theta_full 25.50
_diffrn_reflns_theta_max 25.50
_diffrn_reflns_theta_min 1.88
_diffrn_standards_number 0
_exptl_absorpt_coefficient_mu 0.073
_exptl_absorpt_correction_T_max 0.9949
_exptl_absorpt_correction_T_min 0.9487
_exptl_absorpt_correction_type multi-scan
_exptl_absorpt_process_details '(SADABS; Sheldrick, 1996)'
_exptl_crystal_colour colorless
_exptl_crystal_density_diffrn 1.205
_exptl_crystal_density_method 'Not Measured'
_exptl_crystal_description Block
_exptl_crystal_F_000 1264
_exptl_crystal_size_max 0.18
_exptl_crystal_size_mid 0.11
_exptl_crystal_size_min 0.07
_refine_diff_density_max 0.145
_refine_diff_density_min -0.151
_refine_ls_extinction_method none
_refine_ls_goodness_of_fit_ref 1.144
_refine_ls_hydrogen_treatment refall
_refine_ls_matrix_type full
_refine_ls_number_parameters 276
_refine_ls_number_reflns 3065
_refine_ls_number_restraints 0
_refine_ls_restrained_S_all 1.144
_refine_ls_R_factor_all 0.0624
_refine_ls_R_factor_gt 0.0520
_refine_ls_shift/su_max 0.000
_refine_ls_shift/su_mean 0.000
_refine_ls_structure_factor_coef Fsqd
_refine_ls_weighting_details 'calc w=1/[\s^2^(Fo^2^)+(0.0517P)^2^+0.6765P] where P=(Fo^2^+2Fc^2^)/3'
_refine_ls_weighting_scheme calc
_refine_ls_wR_factor_gt 0.1239
_refine_ls_wR_factor_ref 0.1287
_reflns_number_gt 2608
_reflns_number_total 3065
_reflns_threshold_expression I>2\s(I)
_cod_data_source_file bt2974.cif
_cod_data_source_block I
_cod_depositor_comments
;
 Balancing the opening and closing italics markup tags ("<i>", "</i>")
 in the _chemical_name_systematic data item value.

 Antanas Vaitkus,
 2017-03-30

The following automatic conversions were performed:
'_symmetry_cell_setting' value 'Orthorhombic' changed to 'orthorhombic'
according to '/home/saulius/struct/CIF-dictionaries/cif_core.dic'
dictionary named 'cif_core.dic' version 2.4.1 from 2010-06-29.

Automatic conversion script
Id: cif_fix_enum 1527 2010-12-29 10:47:43Z saulius 

The following automatic conversions were performed:

'_symmetry_cell_setting' value 'Orthorhombic' changed to
'orthorhombic' according to
/home/saulius/struct/CIF-dictionaries/cif_core.dic dictionary named
'cif_core.dic' version 2.4.1 from 2010-06-29.

Automatic conversion script
Id: cif_fix_values 1715 2011-07-08 13:25:40Z adriana 
;
_cod_database_code 2222572
_cod_database_fobs_code 2222572

loop_
_symmetry_equiv_pos_site_id
_symmetry_equiv_pos_as_xyz
1 x,y,z
2 1/2-x,-y,1/2+z
3 1/2+x,1/2-y,-z
4 -x,1/2+y,1/2-z
5 -x,-y,-z
6 1/2+x,y,1/2-z
7 1/2-x,1/2+y,z
8 x,1/2-y,1/2+z

loop_
_atom_site_type_symbol
_atom_site_label
_atom_site_fract_x
_atom_site_fract_y
_atom_site_fract_z
_atom_site_U_iso_or_equiv
_atom_site_adp_type
_atom_site_calc_flag
_atom_site_refinement_flags
_atom_site_occupancy
_atom_site_disorder_assembly
_atom_site_disorder_group
N N1 0.09848(7) 0.53396(16) 0.26708(6) 0.0490(4) Uani d . 1 . .
N N2 0.02198(7) 0.52682(18) 0.18301(6) 0.0538(4) Uani d . 1 . .
C C1 0.08768(9) 0.47659(19) 0.21175(7) 0.0470(4) Uani d . 1 . .
C C8 0.13594(9) 0.37101(19) 0.18015(7) 0.0477(4) Uani d . 1 . .
C C3 0.21303(10) 0.3989(2) 0.27066(8) 0.0525(4) Uani d . 1 . .
C C9 0.20196(9) 0.3351(2) 0.21115(8) 0.0491(4) Uani d . 1 . .
C C2 0.16088(9) 0.4924(2) 0.29813(8) 0.0485(4) Uani d . 1 . .
C C10 0.16626(9) 0.5586(2) 0.36145(8) 0.0533(4) Uani d . 1 . .
C C4 0.25285(11) 0.2347(2) 0.18064(9) 0.0611(5) Uani d . 1 . .
C C16 -0.04605(9) 0.5383(2) 0.20820(9) 0.0555(5) Uani d . 1 . .
C C7 0.12169(11) 0.3011(2) 0.12208(8) 0.0597(5) Uani d . 1 . .
N N3 0.02521(8) 0.5925(2) 0.12480(7) 0.0677(5) Uani d . 1 . .
C C20 -0.06494(13) 0.4719(3) 0.26970(12) 0.0742(6) Uani d . 1 . .
C C5 0.23812(12) 0.1701(3) 0.12503(9) 0.0705(6) Uani d . 1 . .
C C11 0.22045(12) 0.5099(3) 0.40250(9) 0.0673(6) Uani d . 1 . .
C C15 0.11577(12) 0.6709(3) 0.38203(9) 0.0698(6) Uani d . 1 . .
C C6 0.17167(12) 0.2015(3) 0.09549(10) 0.0699(6) Uani d . 1 . .
C C12 0.22252(14) 0.5691(3) 0.46184(10) 0.0819(7) Uani d . 1 . .
C C18 -0.04247(12) 0.6423(3) 0.11454(9) 0.0723(6) Uani d . 1 . .
C C13 0.17137(16) 0.6770(3) 0.48194(11) 0.0876(8) Uani d . 1 . .
C C17 -0.08729(12) 0.6106(3) 0.16449(10) 0.0700(6) Uani d . 1 . .
C C14 0.11810(15) 0.7294(3) 0.44162(11) 0.0855(7) Uani d . 1 . .
C C19 -0.06113(15) 0.7207(4) 0.05432(11) 0.1147(10) Uani d . 1 . .
H H19A -0.0312 0.8144 0.0487 0.172 Uiso calc R 1 . .
H H19B -0.1116 0.7517 0.0545 0.172 Uiso calc R 1 . .
H H19C -0.0526 0.6464 0.0212 0.172 Uiso calc R 1 . .
H H3 0.2583(10) 0.378(2) 0.2919(8) 0.064(5) Uiso d . 1 . .
H H7 0.0783(10) 0.330(2) 0.1015(8) 0.070(6) Uiso d . 1 . .
H H4 0.2958(10) 0.212(2) 0.2010(9) 0.065(5) Uiso d . 1 . .
H H11 0.2580(13) 0.431(3) 0.3893(10) 0.090(7) Uiso d . 1 . .
H H5 0.2750(11) 0.100(3) 0.1032(9) 0.080(6) Uiso d . 1 . .
H H15 0.0784(11) 0.712(3) 0.3537(9) 0.079(6) Uiso d . 1 . .
H H20C -0.1161(15) 0.482(3) 0.2777(10) 0.106(8) Uiso d . 1 . .
H H17 -0.1358(12) 0.633(2) 0.1678(9) 0.073(6) Uiso d . 1 . .
H H20B -0.0531(14) 0.356(4) 0.2713(12) 0.128(10) Uiso d . 1 . .
H H14 0.0827(11) 0.809(3) 0.4543(10) 0.083(7) Uiso d . 1 . .
H H12 0.2612(13) 0.529(3) 0.4907(11) 0.104(8) Uiso d . 1 . .
H H20A -0.0422(13) 0.531(3) 0.3038(11) 0.098(8) Uiso d . 1 . .
H H6 0.1605(11) 0.153(3) 0.0533(11) 0.090(7) Uiso d . 1 . .
H H13 0.1701(12) 0.718(3) 0.5233(12) 0.099(8) Uiso d . 1 . .

loop_
_atom_site_aniso_label
_atom_site_aniso_U_11
_atom_site_aniso_U_22
_atom_site_aniso_U_33
_atom_site_aniso_U_12
_atom_site_aniso_U_13
_atom_site_aniso_U_23
N1 0.0454(8) 0.0533(8) 0.0483(8) -0.0005(6) -0.0008(6) 0.0040(6)
N2 0.0449(8) 0.0652(9) 0.0513(8) 0.0098(7) -0.0043(6) -0.0032(7)
C1 0.0424(9) 0.0510(9) 0.0474(9) 0.0001(7) -0.0008(7) 0.0054(7)
C8 0.0459(9) 0.0484(9) 0.0489(9) 0.0017(7) 0.0051(7) 0.0088(7)
C3 0.0449(9) 0.0588(10) 0.0540(10) 0.0024(8) -0.0011(8) 0.0162(8)
C9 0.0457(9) 0.0503(9) 0.0512(10) 0.0033(7) 0.0052(7) 0.0168(7)
C2 0.0468(9) 0.0506(9) 0.0480(9) -0.0056(7) -0.0009(7) 0.0118(7)
C10 0.0545(10) 0.0578(10) 0.0478(10) -0.0113(8) -0.0001(8) 0.0106(8)
C4 0.0567(11) 0.0659(11) 0.0607(12) 0.0191(9) 0.0073(9) 0.0213(9)
C16 0.0437(9) 0.0549(10) 0.0679(12) 0.0022(8) -0.0008(8) -0.0161(9)
C7 0.0632(12) 0.0634(11) 0.0524(11) 0.0101(9) -0.0005(9) 0.0026(9)
N3 0.0647(10) 0.0857(12) 0.0528(9) 0.0237(9) -0.0041(7) 0.0024(8)
C20 0.0531(13) 0.0783(16) 0.0912(17) -0.0012(11) 0.0162(12) -0.0037(13)
C5 0.0844(15) 0.0722(13) 0.0550(12) 0.0320(11) 0.0164(11) 0.0138(10)
C11 0.0665(13) 0.0829(14) 0.0526(12) -0.0092(11) -0.0073(9) 0.0133(10)
C15 0.0766(14) 0.0766(13) 0.0563(12) -0.0002(11) -0.0052(10) -0.0015(10)
C6 0.0863(15) 0.0710(13) 0.0524(11) 0.0241(11) 0.0046(10) 0.0018(10)
C12 0.0833(16) 0.1038(18) 0.0586(13) -0.0167(14) -0.0144(12) 0.0141(13)
C18 0.0707(13) 0.0816(14) 0.0647(12) 0.0302(11) -0.0169(10) -0.0101(10)
C13 0.114(2) 0.0989(18) 0.0499(13) -0.0335(16) -0.0056(13) -0.0015(12)
C17 0.0485(11) 0.0761(13) 0.0853(15) 0.0197(10) -0.0127(10) -0.0192(11)
C14 0.1017(18) 0.0896(16) 0.0651(14) -0.0013(15) 0.0035(13) -0.0127(12)
C19 0.117(2) 0.149(3) 0.0785(16) 0.065(2) -0.0211(15) 0.0087(16)

loop_
_atom_type_symbol
_atom_type_description
_atom_type_scat_dispersion_real
_atom_type_scat_dispersion_imag
_atom_type_scat_source
N N 0.0061 0.0033 'International Tables Vol C Tables 4.2.6.8 and 6.1.1.4'
H H 0.0000 0.0000 'International Tables Vol C Tables 4.2.6.8 and 6.1.1.4'
C C 0.0033 0.0016 'International Tables Vol C Tables 4.2.6.8 and 6.1.1.4'

loop_
_geom_angle_atom_site_label_1
_geom_angle_atom_site_label_2
_geom_angle_atom_site_label_3
_geom_angle_site_symmetry_1
_geom_angle_site_symmetry_3
_geom_angle
_geom_angle_publ_flag
C1 N1 C2 . . 119.00(14) ?
C16 N2 N3 . . 112.22(14) ?
C16 N2 C1 . . 128.39(15) ?
N3 N2 C1 . . 118.85(13) ?
N1 C1 N2 . . 115.09(14) ?
N1 C1 C8 . . 124.98(15) ?
N2 C1 C8 . . 119.92(15) ?
C7 C8 C9 . . 119.62(16) ?
C7 C8 C1 . . 124.66(16) ?
C9 C8 C1 . . 115.72(15) ?
C2 C3 C9 . . 120.75(16) ?
C2 C3 H3 . . 119.8(11) ?
C9 C3 H3 . . 119.4(11) ?
C3 C9 C4 . . 123.67(16) ?
C3 C9 C8 . . 118.52(15) ?
C4 C9 C8 . . 117.80(17) ?
C3 C2 N1 . . 120.85(16) ?
C3 C2 C10 . . 124.57(15) ?
N1 C2 C10 . . 114.57(15) ?
C15 C10 C11 . . 117.79(19) ?
C15 C10 C2 . . 120.19(16) ?
C11 C10 C2 . . 122.00(18) ?
C5 C4 C9 . . 121.39(19) ?
C5 C4 H4 . . 121.1(12) ?
C9 C4 H4 . . 117.5(12) ?
C17 C16 N2 . . 105.19(18) ?
C17 C16 C20 . . 131.6(2) ?
N2 C16 C20 . . 123.14(17) ?
C6 C7 C8 . . 120.20(19) ?
C6 C7 H7 . . 121.4(12) ?
C8 C7 H7 . . 118.3(12) ?
C18 N3 N2 . . 103.72(16) ?
C16 C20 H20C . . 111.2(14) ?
C16 C20 H20B . . 110.1(16) ?
H20C C20 H20B . . 107(2) ?
C16 C20 H20A . . 112.9(14) ?
H20C C20 H20A . . 103.7(19) ?
H20B C20 H20A . . 112(2) ?
C4 C5 C6 . . 120.56(19) ?
C4 C5 H5 . . 121.0(11) ?
C6 C5 H5 . . 118.4(11) ?
C12 C11 C10 . . 120.7(2) ?
C12 C11 H11 . . 119.0(13) ?
C10 C11 H11 . . 120.2(13) ?
C14 C15 C10 . . 121.1(2) ?
C14 C15 H15 . . 119.0(12) ?
C10 C15 H15 . . 119.9(12) ?
C7 C6 C5 . . 120.4(2) ?
C7 C6 H6 . . 119.0(12) ?
C5 C6 H6 . . 120.6(12) ?
C13 C12 C11 . . 120.8(2) ?
C13 C12 H12 . . 120.2(14) ?
C11 C12 H12 . . 118.9(15) ?
N3 C18 C17 . . 111.41(18) ?
N3 C18 C19 . . 119.7(2) ?
C17 C18 C19 . . 128.89(19) ?
C12 C13 C14 . . 119.4(2) ?
C12 C13 H13 . . 123.1(14) ?
C14 C13 H13 . . 117.5(14) ?
C16 C17 C18 . . 107.44(18) ?
C16 C17 H17 . . 125.4(13) ?
C18 C17 H17 . . 127.1(13) ?
C15 C14 C13 . . 120.1(3) ?
C15 C14 H14 . . 119.1(13) ?
C13 C14 H14 . . 120.8(13) ?
C18 C19 H19A . . 109.5 ?
C18 C19 H19B . . 109.5 ?
H19A C19 H19B . . 109.5 ?
C18 C19 H19C . . 109.5 ?
H19A C19 H19C . . 109.5 ?
H19B C19 H19C . . 109.5 ?

loop_
_geom_bond_atom_site_label_1
_geom_bond_atom_site_label_2
_geom_bond_site_symmetry_2
_geom_bond_distance
_geom_bond_publ_flag
N1 C1 . 1.305(2) ?
N1 C2 . 1.371(2) ?
N2 C16 . 1.364(2) ?
N2 N3 . 1.375(2) ?
N2 C1 . 1.418(2) ?
C1 C8 . 1.422(2) ?
C8 C7 . 1.410(2) ?
C8 C9 . 1.416(2) ?
C3 C2 . 1.368(2) ?
C3 C9 . 1.408(2) ?
C3 H3 . 0.966(18) ?
C9 C4 . 1.416(2) ?
C2 C10 . 1.481(2) ?
C10 C15 . 1.388(3) ?
C10 C11 . 1.393(3) ?
C4 C5 . 1.346(3) ?
C4 H4 . 0.922(18) ?
C16 C17 . 1.353(3) ?
C16 C20 . 1.482(3) ?
C7 C6 . 1.362(3) ?
C7 H7 . 0.943(19) ?
N3 C18 . 1.326(2) ?
C20 H20C . 0.96(3) ?
C20 H20B . 0.99(3) ?
C20 H20A . 0.98(3) ?
C5 C6 . 1.400(3) ?
C5 H5 . 1.01(2) ?
C11 C12 . 1.376(3) ?
C11 H11 . 1.00(2) ?
C15 C14 . 1.380(3) ?
C15 H15 . 0.98(2) ?
C6 H6 . 1.02(2) ?
C12 C13 . 1.369(4) ?
C12 H12 . 1.00(3) ?
C18 C17 . 1.383(3) ?
C18 C19 . 1.498(3) ?
C13 C14 . 1.380(3) ?
C13 H13 . 0.96(2) ?
C17 H17 . 0.91(2) ?
C14 H14 . 0.97(2) ?
C19 H19A . 0.9600 ?
C19 H19B . 0.9600 ?
C19 H19C . 0.9600 ?

loop_
_geom_hbond_atom_site_label_D
_geom_hbond_atom_site_label_H
_geom_hbond_atom_site_label_A
_geom_hbond_site_symmetry_A
_geom_hbond_distance_DH
_geom_hbond_distance_HA
_geom_hbond_distance_DA
_geom_hbond_angle_DHA
_geom_hbond_publ_flag
C7 H7 N3 . 0.94(2) 2.452(17) 3.001(2) 117.4(13) yes
C4 H4 Cg2 7_545 0.91(2) 2.645(17) 3.325(2) 131.4(13) yes

loop_
_geom_torsion_atom_site_label_1
_geom_torsion_atom_site_label_2
_geom_torsion_atom_site_label_3
_geom_torsion_atom_site_label_4
_geom_torsion_site_symmetry_1
_geom_torsion_site_symmetry_2
_geom_torsion_site_symmetry_3
_geom_torsion_site_symmetry_4
_geom_torsion
_geom_torsion_publ_flag
C2 N1 C1 N2 . . . . -179.60(14) ?
C2 N1 C1 C8 . . . . 0.5(2) ?
C16 N2 C1 N1 . . . . -43.2(2) ?
N3 N2 C1 N1 . . . . 127.74(16) ?
C16 N2 C1 C8 . . . . 136.70(18) ?
N3 N2 C1 C8 . . . . -52.4(2) ?
N1 C1 C8 C7 . . . . 175.60(16) ?
N2 C1 C8 C7 . . . . -4.3(2) ?
N1 C1 C8 C9 . . . . -3.6(2) ?
N2 C1 C8 C9 . . . . 176.55(14) ?
C2 C3 C9 C4 . . . . -178.55(16) ?
C2 C3 C9 C8 . . . . 0.6(2) ?
C7 C8 C9 C3 . . . . -176.34(15) ?
C1 C8 C9 C3 . . . . 2.9(2) ?
C7 C8 C9 C4 . . . . 2.8(2) ?
C1 C8 C9 C4 . . . . -177.96(15) ?
C9 C3 C2 N1 . . . . -3.8(2) ?
C9 C3 C2 C10 . . . . 177.19(15) ?
C1 N1 C2 C3 . . . . 3.3(2) ?
C1 N1 C2 C10 . . . . -177.61(14) ?
C3 C2 C10 C15 . . . . 170.61(17) ?
N1 C2 C10 C15 . . . . -8.4(2) ?
C3 C2 C10 C11 . . . . -10.5(3) ?
N1 C2 C10 C11 . . . . 170.48(16) ?
C3 C9 C4 C5 . . . . 176.59(18) ?
C8 C9 C4 C5 . . . . -2.5(3) ?
N3 N2 C16 C17 . . . . 1.0(2) ?
C1 N2 C16 C17 . . . . 172.43(17) ?
N3 N2 C16 C20 . . . . 177.88(18) ?
C1 N2 C16 C20 . . . . -10.7(3) ?
C9 C8 C7 C6 . . . . -1.0(3) ?
C1 C8 C7 C6 . . . . 179.82(18) ?
C16 N2 N3 C18 . . . . -0.9(2) ?
C1 N2 N3 C18 . . . . -173.20(16) ?
C9 C4 C5 C6 . . . . 0.4(3) ?
C15 C10 C11 C12 . . . . 1.4(3) ?
C2 C10 C11 C12 . . . . -177.56(18) ?
C11 C10 C15 C14 . . . . -1.5(3) ?
C2 C10 C15 C14 . . . . 177.43(19) ?
C8 C7 C6 C5 . . . . -1.2(3) ?
C4 C5 C6 C7 . . . . 1.5(3) ?
C10 C11 C12 C13 . . . . 0.1(3) ?
N2 N3 C18 C17 . . . . 0.4(2) ?
N2 N3 C18 C19 . . . . -179.4(2) ?
C11 C12 C13 C14 . . . . -1.4(4) ?
N2 C16 C17 C18 . . . . -0.7(2) ?
C20 C16 C17 C18 . . . . -177.2(2) ?
N3 C18 C17 C16 . . . . 0.2(3) ?
C19 C18 C17 C16 . . . . 180.0(2) ?
C10 C15 C14 C13 . . . . 0.2(4) ?
C12 C13 C14 C15 . . . . 1.3(4) ?

loop_
_cod_related_entry_id
_cod_related_entry_database
_cod_related_entry_code
1 ChemSpider 24742726
